data_4037636
loop_
_publ_author_name
'Zhang, Peng-Fei'
'Zhuang, Fang-Dong'
'Sun, Ze-Hao'
'Lu, Yang'
'Wang, Jie-Yu'
'Pei, Jian'

_publ_section_title
;
 Rapid Construction of Fold-Line-Shaped BN-Embedded Polycyclic Aromatic
 Compounds through Diels-Alder Reaction.
;
_journal_name_full 'The Journal of organic chemistry'
_journal_paper_doi 10.1021/acs.joc.9b02956
_journal_year 2019
_chemical_formula_sum 'C24 H16 B N'
_chemical_formula_weight 329.19
_space_group_crystal_system monoclinic
_space_group_IT_number 4
_space_group_name_Hall 'P 2yb'
_space_group_name_H-M_alt 'P 1 21 1'
_atom_sites_solution_hydrogens geom
_audit_creation_method SHELXL-2014/7
_cell_angle_alpha 90
_cell_angle_beta 90.847(3)
_cell_angle_gamma 90
_cell_formula_units_Z 2
_cell_length_a 6.6742(2)
_cell_length_b 7.4741(3)
_cell_length_c 16.3336(6)
_cell_measurement_reflns_used 6138
_cell_measurement_temperature 179.99(10)
_cell_measurement_theta_max 29.2380
_cell_measurement_theta_min 2.9820
_cell_volume 814.69(5)
_computing_structure_refinement 'SHELXL-2014/7 (Sheldrick, 2014)'
_diffrn_ambient_environment N~2~
_diffrn_ambient_temperature 179.99(10)
_diffrn_detector 'CCD plate'
_diffrn_measured_fraction_theta_full 0.999
_diffrn_measured_fraction_theta_max 1.000
_diffrn_measurement_device 'four-circle diffractometer'
_diffrn_measurement_device_type 'XtaLAB AFC12 (RINC): Kappa single'
_diffrn_radiation_monochromator graphite
_diffrn_radiation_probe x-ray
_diffrn_radiation_type 'Mo K\a'
_diffrn_radiation_wavelength 0.71073
_diffrn_reflns_av_R_equivalents 0.0196
_diffrn_reflns_av_unetI/netI 0.0209
_diffrn_reflns_Laue_measured_fraction_full 0.999
_diffrn_reflns_Laue_measured_fraction_max 1.000
_diffrn_reflns_limit_h_max 8
_diffrn_reflns_limit_h_min -8
_diffrn_reflns_limit_k_max 9
_diffrn_reflns_limit_k_min -9
_diffrn_reflns_limit_l_max 20
_diffrn_reflns_limit_l_min -21
_diffrn_reflns_number 11744
_diffrn_reflns_point_group_measured_fraction_full 0.971
_diffrn_reflns_point_group_measured_fraction_max 0.961
_diffrn_reflns_theta_full 25.242
_diffrn_reflns_theta_max 27.478
_diffrn_reflns_theta_min 2.494
_diffrn_source 'fine-focus sealed X-ray tube'
_diffrn_source_type 'Enhance (Mo) X-ray Source'
_exptl_absorpt_coefficient_mu 0.077
_exptl_absorpt_correction_T_max 1.00000
_exptl_absorpt_correction_T_min 0.83611
_exptl_absorpt_correction_type multi-scan
_exptl_absorpt_process_details
;
CrysAlisPro 1.171.39.29a (Rigaku Oxford Diffraction, 2015)
Empirical absorption correction using spherical harmonics,
 implemented in SCALE3 ABSPACK scaling algorithm.
;
_exptl_crystal_colour 'light yellow'
_exptl_crystal_density_diffrn 1.342
_exptl_crystal_description plate-like
_exptl_crystal_F_000 344
_exptl_crystal_size_max 0.1
_exptl_crystal_size_mid 0.05
_exptl_crystal_size_min 0.03
_refine_diff_density_max 0.474
_refine_diff_density_min -0.214
_refine_diff_density_rms 0.064
_refine_ls_abs_structure_details
;
 Flack x determined using 1290 quotients [(I+)-(I-)]/[(I+)+(I-)]
 (Parsons, Flack and Wagner, Acta Cryst. B69 (2013) 249-259).
;
_refine_ls_abs_structure_Flack 2.2(10)
_refine_ls_extinction_method none
_refine_ls_goodness_of_fit_ref 1.042
_refine_ls_hydrogen_treatment constr
_refine_ls_matrix_type full
_refine_ls_number_parameters 236
_refine_ls_number_reflns 3580
_refine_ls_number_restraints 1
_refine_ls_restrained_S_all 1.041
_refine_ls_R_factor_all 0.0579
_refine_ls_R_factor_gt 0.0532
_refine_ls_shift/su_max 0.000
_refine_ls_shift/su_mean 0.000
_refine_ls_structure_factor_coef Fsqd
_refine_ls_weighting_details 'w=1/[\s^2^(Fo^2^)+(0.0600P)^2^+0.4000P] where P=(Fo^2^+2Fc^2^)/3'
_refine_ls_weighting_scheme calc
_refine_ls_wR_factor_gt 0.1359
_refine_ls_wR_factor_ref 0.1390
_reflns_Friedel_coverage 0.784
_reflns_Friedel_fraction_full 0.937
_reflns_Friedel_fraction_max 0.915
_reflns_number_gt 3206
_reflns_number_total 3580
_reflns_threshold_expression 'I > 2\s(I)'
_cod_data_source_file jo9b02956_si_001.cif
_cod_data_source_block 3
_cod_original_sg_symbol_H-M 'P 21'
_cod_database_code 4037636
_shelx_shelxl_version_number 2014/7
_shelx_space_group_comment
;
The symmetry employed for this shelxl refinement is uniquely defined
by the following loop, which should always be used as a source of
symmetry information in preference to the above space-group names.
They are only intended as comments.
;

loop_
_space_group_symop_operation_xyz
'x, y, z'
'-x, y+1/2, -z'

loop_
_atom_site_label
_atom_site_type_symbol
_atom_site_fract_x
_atom_site_fract_y
_atom_site_fract_z
_atom_site_U_iso_or_equiv
_atom_site_adp_type
_atom_site_occupancy
_atom_site_site_symmetry_order
_atom_site_calc_flag
_atom_site_refinement_flags_posn
_atom_site_refinement_flags_adp
_atom_site_refinement_flags_occupancy
_atom_site_disorder_assembly
_atom_site_disorder_group
N13 N 0.6495(4) 0.5346(4) 0.44258(15) 0.0235(6) Uani 0.587(14) 1 d . . P A 1
B14 B 0.8133(4) 0.4758(4) 0.49370(16) 0.0242(6) Uani 0.587(14) 1 d . . P A 1
B13 B 0.6495(4) 0.5346(4) 0.44258(15) 0.0235(6) Uani 0.413(14) 1 d . . P A 2
N14 N 0.8133(4) 0.4758(4) 0.49370(16) 0.0242(6) Uani 0.413(14) 1 d . . P A 2
C1 C 1.1075(4) 0.3996(4) 0.77536(17) 0.0321(7) Uani 1 1 d . . . . .
H1 H 1.2212 0.3462 0.7539 0.038 Uiso 1 1 calc R U . . .
C2 C 1.0957(5) 0.4288(5) 0.85792(18) 0.0405(8) Uani 1 1 d . . . . .
H2 H 1.2009 0.3938 0.8923 0.049 Uiso 1 1 calc R U . . .
C3 C 0.9249(5) 0.5117(5) 0.89142(17) 0.0409(8) Uani 1 1 d . . . . .
H3 H 0.9203 0.5328 0.9475 0.049 Uiso 1 1 calc R U . . .
C4 C 0.7676(5) 0.5608(4) 0.84278(17) 0.0344(7) Uani 1 1 d . . . . .
H4 H 0.6566 0.6155 0.8657 0.041 Uiso 1 1 calc R U . . .
C5 C 0.7714(4) 0.5290(4) 0.75668(16) 0.0259(6) Uani 1 1 d . . . . .
C6 C 0.9464(4) 0.4505(4) 0.72221(15) 0.0251(6) Uani 1 1 d . . . . .
C7 C 0.9565(4) 0.4281(4) 0.63640(16) 0.0243(6) Uani 1 1 d . . . . .
H7 H 1.0695 0.3752 0.6142 0.029 Uiso 1 1 calc R U . . .
C8 C 0.8020(4) 0.4832(3) 0.58450(15) 0.0214(6) Uani 1 1 d . . . . .
C9 C 0.6224(4) 0.5532(4) 0.62000(15) 0.0230(6) Uani 1 1 d . . . . .
C10 C 0.6111(4) 0.5763(4) 0.70418(16) 0.0254(6) Uani 1 1 d . . . . .
H10 H 0.4951 0.6240 0.7263 0.030 Uiso 1 1 calc R U . . .
C11 C 0.4579(4) 0.6041(4) 0.56649(18) 0.0306(6) Uani 1 1 d . . . . .
H11 H 0.3391 0.6430 0.5897 0.037 Uiso 1 1 calc R U . . .
C12 C 0.4699(4) 0.5974(4) 0.48418(18) 0.0351(7) Uani 1 1 d . . . . .
H12 H 0.3601 0.6340 0.4527 0.042 Uiso 1 1 calc R U . A 1
C15 C 0.9935(4) 0.4069(4) 0.45092(18) 0.0346(7) Uani 1 1 d . . . . .
H15 H 1.1056 0.3727 0.4816 0.041 Uiso 1 1 calc R U . A 1
C16 C 0.9971(4) 0.3933(4) 0.36863(18) 0.0311(7) Uani 1 1 d . . . . .
H16 H 1.1130 0.3515 0.3441 0.037 Uiso 1 1 calc R U . . .
C17 C 0.8276(4) 0.4412(4) 0.31729(15) 0.0230(6) Uani 1 1 d . . . . .
C18 C 0.6522(4) 0.5184(3) 0.35322(15) 0.0209(5) Uani 1 1 d . . . . .
C19 C 0.4945(4) 0.5681(3) 0.30253(16) 0.0233(6) Uani 1 1 d . . . . .
H19 H 0.3834 0.6235 0.3251 0.028 Uiso 1 1 calc R U . . .
C20 C 0.4974(4) 0.5369(4) 0.21686(15) 0.0235(6) Uani 1 1 d . . . . .
C21 C 0.6687(4) 0.4542(4) 0.18224(15) 0.0258(6) Uani 1 1 d . . . . .
C22 C 0.8321(4) 0.4110(4) 0.23351(16) 0.0262(6) Uani 1 1 d . . . . .
H22 H 0.9461 0.3610 0.2108 0.031 Uiso 1 1 calc R U . . .
C23 C 0.6693(5) 0.4183(4) 0.09620(17) 0.0348(7) Uani 1 1 d . . . . .
H23 H 0.7800 0.3638 0.0729 0.042 Uiso 1 1 calc R U . . .
C24 C 0.5084(5) 0.4637(5) 0.04829(17) 0.0401(7) Uani 1 1 d . . . . .
H24 H 0.5097 0.4390 -0.0075 0.048 Uiso 1 1 calc R U . . .
C25 C 0.3400(5) 0.5478(5) 0.08248(17) 0.0383(7) Uani 1 1 d . . . . .
H25 H 0.2320 0.5791 0.0488 0.046 Uiso 1 1 calc R U . . .
C26 C 0.3336(4) 0.5839(4) 0.16475(17) 0.0315(6) Uani 1 1 d . . . . .
H26 H 0.2215 0.6393 0.1865 0.038 Uiso 1 1 calc R U . . .

loop_
_atom_site_aniso_label
_atom_site_aniso_U_11
_atom_site_aniso_U_22
_atom_site_aniso_U_33
_atom_site_aniso_U_23
_atom_site_aniso_U_13
_atom_site_aniso_U_12
N13 0.0263(12) 0.0171(12) 0.0270(12) 0.0000(10) -0.0021(9) -0.0028(10)
B14 0.0262(13) 0.0188(13) 0.0274(12) -0.0013(11) -0.0030(10) -0.0049(11)
B13 0.0263(12) 0.0171(12) 0.0270(12) 0.0000(10) -0.0021(9) -0.0028(10)
N14 0.0262(13) 0.0188(13) 0.0274(12) -0.0013(11) -0.0030(10) -0.0049(11)
C1 0.0297(13) 0.0333(17) 0.0330(15) 0.0020(13) -0.0039(11) -0.0019(13)
C2 0.0414(16) 0.049(2) 0.0309(14) 0.0048(15) -0.0103(12) -0.0053(16)
C3 0.0535(19) 0.048(2) 0.0205(12) -0.0019(14) -0.0012(12) -0.0132(16)
C4 0.0422(16) 0.0353(18) 0.0261(14) -0.0038(14) 0.0080(12) -0.0059(14)
C5 0.0308(13) 0.0235(14) 0.0235(12) -0.0022(11) 0.0051(10) -0.0043(12)
C6 0.0247(12) 0.0246(14) 0.0261(13) 0.0001(11) 0.0005(10) -0.0024(11)
C7 0.0209(11) 0.0246(14) 0.0274(12) -0.0034(11) 0.0032(9) 0.0001(11)
C8 0.0219(11) 0.0196(13) 0.0229(11) -0.0026(11) 0.0029(9) -0.0024(10)
C9 0.0232(12) 0.0195(13) 0.0264(12) -0.0035(11) 0.0031(10) -0.0022(10)
C10 0.0257(12) 0.0221(14) 0.0286(13) -0.0033(11) 0.0085(10) -0.0024(10)
C11 0.0236(12) 0.0251(14) 0.0428(16) 0.0001(13) -0.0042(11) 0.0014(11)
C12 0.0374(15) 0.0263(15) 0.0409(17) 0.0020(13) -0.0166(12) -0.0011(13)
C15 0.0343(14) 0.0264(15) 0.0425(16) 0.0062(13) -0.0167(12) -0.0067(13)
C16 0.0257(13) 0.0279(15) 0.0395(15) 0.0028(13) -0.0024(11) -0.0010(12)
C17 0.0240(12) 0.0184(13) 0.0265(12) 0.0020(11) 0.0024(10) -0.0037(10)
C18 0.0243(12) 0.0163(13) 0.0221(11) -0.0004(10) 0.0040(9) -0.0032(10)
C19 0.0234(12) 0.0204(14) 0.0261(12) -0.0004(11) 0.0039(10) -0.0005(10)
C20 0.0273(13) 0.0190(12) 0.0244(12) 0.0035(11) 0.0023(9) -0.0049(11)
C21 0.0318(13) 0.0230(14) 0.0228(12) 0.0029(11) 0.0053(10) -0.0044(11)
C22 0.0264(12) 0.0242(14) 0.0284(13) 0.0003(12) 0.0089(10) -0.0001(11)
C23 0.0422(15) 0.0368(17) 0.0256(13) -0.0001(13) 0.0072(11) -0.0027(14)
C24 0.0521(18) 0.0465(18) 0.0216(12) 0.0014(13) -0.0010(12) -0.0062(15)
C25 0.0427(16) 0.0408(17) 0.0310(14) 0.0065(14) -0.0112(12) -0.0036(14)
C26 0.0309(14) 0.0302(15) 0.0333(14) 0.0036(12) -0.0038(11) -0.0004(12)

loop_
_atom_type_symbol
_atom_type_description
_atom_type_scat_dispersion_real
_atom_type_scat_dispersion_imag
_atom_type_scat_source
C C 0.0033 0.0016 'International Tables Vol C Tables 4.2.6.8 and 6.1.1.4'
H H 0.0000 0.0000 'International Tables Vol C Tables 4.2.6.8 and 6.1.1.4'
B B 0.0013 0.0007 'International Tables Vol C Tables 4.2.6.8 and 6.1.1.4'
N N 0.0061 0.0033 'International Tables Vol C Tables 4.2.6.8 and 6.1.1.4'

loop_
_geom_angle_atom_site_label_1
_geom_angle_atom_site_label_2
_geom_angle_atom_site_label_3
_geom_angle
B14 N13 C18 122.3(2)
B14 N13 C12 116.8(2)
C18 N13 C12 120.8(2)
N13 B14 C8 121.3(2)
N13 B14 C15 116.5(2)
C8 B14 C15 122.2(2)
N14 B13 C18 122.3(2)
N14 B13 C12 116.8(2)
C18 B13 C12 120.8(2)
B13 N14 C8 121.3(2)
B13 N14 C15 116.5(2)
C8 N14 C15 122.2(2)
C2 C1 C6 120.2(3)
C2 C1 H1 119.9
C6 C1 H1 119.9
C1 C2 C3 120.6(3)
C1 C2 H2 119.7
C3 C2 H2 119.7
C4 C3 C2 120.8(3)
C4 C3 H3 119.6
C2 C3 H3 119.6
C3 C4 C5 120.4(3)
C3 C4 H4 119.8
C5 C4 H4 119.8
C10 C5 C4 122.3(3)
C10 C5 C6 118.8(2)
C4 C5 C6 118.9(2)
C7 C6 C1 121.7(2)
C7 C6 C5 119.3(2)
C1 C6 C5 118.9(2)
C8 C7 C6 121.6(2)
C8 C7 H7 119.2
C6 C7 H7 119.2
C7 C8 C9 118.6(2)
C7 C8 N14 123.4(2)
C9 C8 N14 118.1(2)
C7 C8 B14 123.4(2)
C9 C8 B14 118.1(2)
C10 C9 C8 120.1(2)
C10 C9 C11 121.0(2)
C8 C9 C11 118.9(2)
C9 C10 C5 121.4(2)
C9 C10 H10 119.3
C5 C10 H10 119.3
C12 C11 C9 122.5(3)
C12 C11 H11 118.7
C9 C11 H11 118.7
C11 C12 N13 122.4(2)
C11 C12 B13 122.4(2)
C11 C12 H12 118.8
N13 C12 H12 118.8
C16 C15 B14 121.3(2)
C16 C15 N14 121.3(2)
C16 C15 H15 119.4
B14 C15 H15 119.4
C15 C16 C17 122.3(3)
C15 C16 H16 118.8
C17 C16 H16 118.8
C22 C17 C18 119.8(2)
C22 C17 C16 120.3(2)
C18 C17 C16 119.9(2)
C19 C18 C17 118.8(2)
C19 C18 N13 123.7(2)
C17 C18 N13 117.5(2)
C19 C18 B13 123.7(2)
C17 C18 B13 117.5(2)
C18 C19 C20 121.7(2)
C18 C19 H19 119.1
C20 C19 H19 119.1
C19 C20 C26 121.9(3)
C19 C20 C21 119.1(2)
C26 C20 C21 119.0(2)
C22 C21 C20 119.0(2)
C22 C21 C23 122.0(3)
C20 C21 C23 119.0(2)
C17 C22 C21 121.6(2)
C17 C22 H22 119.2
C21 C22 H22 119.2
C24 C23 C21 120.3(3)
C24 C23 H23 119.9
C21 C23 H23 119.9
C23 C24 C25 120.6(3)
C23 C24 H24 119.7
C25 C24 H24 119.7
C26 C25 C24 120.8(3)
C26 C25 H25 119.6
C24 C25 H25 119.6
C25 C26 C20 120.2(3)
C25 C26 H26 119.9
C20 C26 H26 119.9

loop_
_geom_bond_atom_site_label_1
_geom_bond_atom_site_label_2
_geom_bond_distance
N13 B14 1.435(3)
N13 C18 1.465(3)
N13 C12 1.464(4)
B14 C8 1.487(3)
B14 C15 1.492(4)
B13 N14 1.435(3)
B13 C18 1.465(3)
B13 C12 1.464(4)
N14 C8 1.487(3)
N14 C15 1.492(4)
C1 C2 1.370(4)
C1 C6 1.424(4)
C1 H1 0.9300
C2 C3 1.415(5)
C2 H2 0.9300
C3 C4 1.358(4)
C3 H3 0.9300
C4 C5 1.427(4)
C4 H4 0.9300
C5 C10 1.406(4)
C5 C6 1.430(4)
C6 C7 1.414(3)
C7 C8 1.388(3)
C7 H7 0.9300
C8 C9 1.438(3)
C9 C10 1.389(4)
C9 C11 1.444(4)
C10 H10 0.9300
C11 C12 1.349(4)
C11 H11 0.9300
C12 H12 0.9300
C15 C16 1.349(4)
C15 H15 0.9300
C16 C17 1.444(3)
C16 H16 0.9300
C17 C22 1.388(4)
C17 C18 1.438(4)
C18 C19 1.381(3)
C19 C20 1.419(3)
C19 H19 0.9300
C20 C26 1.420(4)
C20 C21 1.424(4)
C21 C22 1.403(4)
C21 C23 1.431(4)
C22 H22 0.9300
C23 C24 1.362(4)
C23 H23 0.9300
C24 C25 1.410(5)
C24 H24 0.9300
C25 C26 1.372(4)
C25 H25 0.9300
C26 H26 0.9300

loop_
_geom_torsion_atom_site_label_1
_geom_torsion_atom_site_label_2
_geom_torsion_atom_site_label_3
_geom_torsion_atom_site_label_4
_geom_torsion
C18 N13 B14 C8 -176.2(2)
C12 N13 B14 C8 -1.5(3)
C18 N13 B14 C15 3.6(4)
C12 N13 B14 C15 178.2(3)
C18 B13 N14 C8 -176.2(2)
C12 B13 N14 C8 -1.5(3)
C18 B13 N14 C15 3.6(4)
C12 B13 N14 C15 178.2(3)
C6 C1 C2 C3 -0.8(5)
C1 C2 C3 C4 1.3(6)
C2 C3 C4 C5 0.2(5)
C3 C4 C5 C10 179.5(3)
C3 C4 C5 C6 -2.2(5)
C2 C1 C6 C7 177.7(3)
C2 C1 C6 C5 -1.2(5)
C10 C5 C6 C7 2.1(4)
C4 C5 C6 C7 -176.3(3)
C10 C5 C6 C1 -178.9(3)
C4 C5 C6 C1 2.7(4)
C1 C6 C7 C8 -177.9(3)
C5 C6 C7 C8 1.1(4)
C6 C7 C8 C9 -4.3(4)
C6 C7 C8 N14 174.9(2)
C6 C7 C8 B14 174.9(2)
B13 N14 C8 C7 -179.9(3)
C15 N14 C8 C7 0.3(4)
B13 N14 C8 C9 -0.8(3)
C15 N14 C8 C9 179.5(3)
N13 B14 C8 C7 -179.9(3)
C15 B14 C8 C7 0.3(4)
N13 B14 C8 C9 -0.8(3)
C15 B14 C8 C9 179.5(3)
C7 C8 C9 C10 4.5(4)
N14 C8 C9 C10 -174.8(2)
B14 C8 C9 C10 -174.8(2)
C7 C8 C9 C11 -177.6(3)
N14 C8 C9 C11 3.2(4)
B14 C8 C9 C11 3.2(4)
C8 C9 C10 C5 -1.3(4)
C11 C9 C10 C5 -179.3(3)
C4 C5 C10 C9 176.4(3)
C6 C5 C10 C9 -2.0(4)
C10 C9 C11 C12 174.4(3)
C8 C9 C11 C12 -3.6(4)
C9 C11 C12 N13 1.2(5)
C9 C11 C12 B13 1.2(5)
B14 N13 C12 C11 1.3(4)
C18 N13 C12 C11 176.1(3)
N14 B13 C12 C11 1.3(4)
C18 B13 C12 C11 176.1(3)
N13 B14 C15 C16 -3.0(4)
C8 B14 C15 C16 176.8(2)
B13 N14 C15 C16 -3.0(4)
C8 N14 C15 C16 176.8(2)
B14 C15 C16 C17 -1.0(5)
N14 C15 C16 C17 -1.0(5)
C15 C16 C17 C22 -174.6(3)
C15 C16 C17 C18 4.6(4)
C22 C17 C18 C19 -2.7(4)
C16 C17 C18 C19 178.1(3)
C22 C17 C18 N13 175.4(3)
C16 C17 C18 N13 -3.8(4)
C22 C17 C18 B13 175.4(3)
C16 C17 C18 B13 -3.8(4)
B14 N13 C18 C19 177.8(2)
C12 N13 C18 C19 3.3(4)
B14 N13 C18 C17 -0.3(3)
C12 N13 C18 C17 -174.7(3)
N14 B13 C18 C19 177.8(2)
C12 B13 C18 C19 3.3(4)
N14 B13 C18 C17 -0.3(3)
C12 B13 C18 C17 -174.7(3)
C17 C18 C19 C20 3.1(4)
N13 C18 C19 C20 -174.9(2)
B13 C18 C19 C20 -174.9(2)
C18 C19 C20 C26 178.5(2)
C18 C19 C20 C21 -0.8(4)
C19 C20 C21 C22 -1.9(4)
C26 C20 C21 C22 178.8(3)
C19 C20 C21 C23 178.3(3)
C26 C20 C21 C23 -1.0(4)
C18 C17 C22 C21 0.0(4)
C16 C17 C22 C21 179.2(3)
C20 C21 C22 C17 2.3(4)
C23 C21 C22 C17 -178.0(3)
C22 C21 C23 C24 -179.4(3)
C20 C21 C23 C24 0.3(5)
C21 C23 C24 C25 0.5(5)
C23 C24 C25 C26 -0.7(5)
C24 C25 C26 C20 0.0(5)
C19 C20 C26 C25 -178.5(3)
C21 C20 C26 C25 0.8(4)
